data_9009759
loop_
_publ_author_name
'Eriksson, L.'
'Werner, P. E.'
'Berger, R.'
'Meerschaut, A.'

_publ_section_title
;
 Structure refinement of TlCu7Se4 from X-ray powder profile data
 Sample: Single crystal
;
_journal_name_full 'Journal of Solid State Chemistry'
_journal_page_first 61
_journal_page_last 68
_journal_paper_doi 10.1016/0022-4596(91)90172-E
_journal_volume 90
_journal_year 1991
_chemical_compound_source 'Skrikerum mine, Sweden'
_chemical_formula_sum 'Cu6.52 Se4 Tl'
_chemical_name_mineral Crookesite
_space_group_IT_number 87
_symmetry_space_group_name_Hall '-I 4'
_symmetry_space_group_name_H-M 'I 4/m'
_cell_angle_alpha 90
_cell_angle_beta 90
_cell_angle_gamma 90
_cell_length_a 10.4445
_cell_length_b 10.4445
_cell_length_c 3.9378
_cell_formula_units_Z 2
_cell_volume 429.565
_database_code_amcsd 0013693
_exptl_crystal_density_diffrn 7.225
_cod_original_formula_sum 'Tl Cu6.52 Se4'
_cod_database_code 9009759

loop_
_space_group_symop_operation_xyz
x,y,z
1/2+x,1/2+y,1/2+z
y,-x,-z
1/2+y,1/2-x,1/2-z
-y,x,z
1/2-y,1/2+x,1/2+z
x,y,-z
1/2+x,1/2+y,1/2-z
-x,-y,z
1/2-x,1/2-y,1/2+z
-y,x,-z
1/2-y,1/2+x,1/2-z
y,-x,z
1/2+y,1/2-x,1/2+z
-x,-y,-z
1/2-x,1/2-y,1/2-z

loop_
_atom_site_label
_atom_site_fract_x
_atom_site_fract_y
_atom_site_fract_z
_atom_site_occupancy
_atom_site_U_iso_or_equiv
Tl 0.00000 0.00000 0.00000 1.00000 0.04939
Cu1 0.02080 0.36800 0.00000 1.00000 0.04306
Cu2 0.32400 0.22000 0.00000 0.63000 0.04559
Se 0.24360 0.43090 0.00000 1.00000 0.03800

loop_
_cod_related_entry_id
_cod_related_entry_database
_cod_related_entry_code
1 AMCSD 0013693
